data_7107200
loop_
_publ_author_name
'Jinhee Park'
'Jian-Rong Li'
'E. Carolina Sanudo'
'Daqiang Yuan'
'Hong-Cai Zhou'

_publ_section_title
;
 A porous metal-organic framework with helical chain building units
 exhibiting facile transition from micro- to meso-porosity
;
_journal_name_full Chem.Commun.
_journal_page_first 883
_journal_paper_doi 10.1039/c1cc16261f
_journal_volume 48
_journal_year 2012
_chemical_formula_moiety 'C30 H26 Co3 N2 O12'
_chemical_formula_sum 'C30 H26 Co3 N2 O12'
_chemical_formula_weight 783.32
_chemical_name_systematic
;
?
;
_space_group_IT_number 169
_symmetry_cell_setting hexagonal
_symmetry_space_group_name_Hall 'P 61'
_symmetry_space_group_name_H-M 'P 61'
_atom_sites_solution_hydrogens geom
_atom_sites_solution_primary direct
_atom_sites_solution_secondary difmap
_audit_creation_method SHELXL-97
_cell_angle_alpha 90.00
_cell_angle_beta 90.00
_cell_angle_gamma 120.00
_cell_formula_units_Z 6
_cell_length_a 24.65(2)
_cell_length_b 24.65(2)
_cell_length_c 19.730(19)
_cell_measurement_reflns_used 9113
_cell_measurement_temperature 110(2)
_cell_measurement_theta_max 27.6885
_cell_measurement_theta_min 2.2705
_cell_volume 10382(16)
_computing_structure_refinement 'SHELXL-97 (Sheldrick, 1997)'
_computing_structure_solution 'SHELXS-97 (Sheldrick, 1990)'
_diffrn_ambient_temperature 110(2)
_diffrn_measured_fraction_theta_full 0.996
_diffrn_measured_fraction_theta_max 0.996
_diffrn_radiation_monochromator graphite
_diffrn_radiation_source 'fine-focus sealed tube'
_diffrn_radiation_type MoK\a
_diffrn_radiation_wavelength 0.71073
_diffrn_reflns_av_R_equivalents 0.0408
_diffrn_reflns_av_sigmaI/netI 0.0287
_diffrn_reflns_limit_h_max 32
_diffrn_reflns_limit_h_min -32
_diffrn_reflns_limit_k_max 32
_diffrn_reflns_limit_k_min -32
_diffrn_reflns_limit_l_max 25
_diffrn_reflns_limit_l_min -25
_diffrn_reflns_number 125711
_diffrn_reflns_theta_full 28.02
_diffrn_reflns_theta_max 28.02
_diffrn_reflns_theta_min 1.91
_exptl_absorpt_coefficient_mu 0.741
_exptl_absorpt_correction_T_max 0.8083
_exptl_absorpt_correction_T_min 0.7560
_exptl_absorpt_correction_type multi-scan
_exptl_absorpt_process_details sadabs
_exptl_crystal_colour pink
_exptl_crystal_density_diffrn 0.752
_exptl_crystal_density_method 'not measured'
_exptl_crystal_description block
_exptl_crystal_F_000 2382
_exptl_crystal_size_max 0.40
_exptl_crystal_size_mid 0.34
_exptl_crystal_size_min 0.30
_platon_squeeze_details
;
;
_refine_diff_density_max 0.239
_refine_diff_density_min -0.224
_refine_diff_density_rms 0.033
_refine_ls_abs_structure_details 'Flack H D (1983), Acta Cryst. A39, 876-881'
_refine_ls_abs_structure_Flack 0.007(5)
_refine_ls_extinction_method none
_refine_ls_goodness_of_fit_ref 0.979
_refine_ls_hydrogen_treatment constr
_refine_ls_matrix_type full
_refine_ls_number_parameters 427
_refine_ls_number_reflns 16690
_refine_ls_number_restraints 1
_refine_ls_restrained_S_all 0.979
_refine_ls_R_factor_all 0.0229
_refine_ls_R_factor_gt 0.0208
_refine_ls_shift/su_max 0.002
_refine_ls_shift/su_mean 0.000
_refine_ls_structure_factor_coef Fsqd
_refine_ls_weighting_details 'calc w=1/[\s^2^(Fo^2^)+(0.0291P)^2^+0.0000P] where P=(Fo^2^+2Fc^2^)/3'
_refine_ls_weighting_scheme calc
_refine_ls_wR_factor_gt 0.0495
_refine_ls_wR_factor_ref 0.0500
_reflns_number_gt 15571
_reflns_number_total 16690
_reflns_threshold_expression >2sigma(I)
_cod_data_source_file c1cc16261f.txt
_cod_data_source_block PCN-121
_cod_original_cell_volume 10384(16)
_cod_original_sg_symbol_H-M P61
_cod_database_code 7107200

loop_
_symmetry_equiv_pos_as_xyz
'x, y, z'
'x-y, x, z+1/6'
'-y, x-y, z+1/3'
'-x, -y, z+1/2'
'-x+y, -x, z+2/3'
'y, -x+y, z+5/6'

loop_
_atom_site_label
_atom_site_type_symbol
_atom_site_fract_x
_atom_site_fract_y
_atom_site_fract_z
_atom_site_U_iso_or_equiv
_atom_site_adp_type
_atom_site_occupancy
_atom_site_symmetry_multiplicity
_atom_site_calc_flag
_atom_site_refinement_flags
Co1 Co 0.196352(7) 0.160060(7) 0.945292(8) 0.01582(3) Uani 1 1 d .
Co2 Co 0.213978(7) 0.109322(7) 0.788563(8) 0.01688(4) Uani 1 1 d .
Co3 Co 0.332072(7) 0.243428(7) 0.885045(8) 0.01869(4) Uani 1 1 d .
O1 O 0.25434(3) 0.15796(3) 0.87331(3) 0.00763(13) Uani 1 1 d .
H1A H 0.2561 0.1273 0.8908 0.011 Uiso 1 1 d R
O2 O 0.38360(4) 0.20919(4) 0.83305(5) 0.0343(2) Uani 1 1 d .
H2E H 0.3672 0.1818 0.8019 0.051 Uiso 1 1 d R
H2F H 0.4177 0.2110 0.8446 0.051 Uiso 1 1 d R
O3 O 0.13724(4) 0.12136(4) 0.78994(4) 0.02380(18) Uani 1 1 d .
O4 O 0.13493(4) 0.17355(4) 0.88108(4) 0.01857(17) Uani 1 1 d .
O5 O 0.13760(4) 0.16536(4) 1.01670(4) 0.01794(16) Uani 1 1 d .
O6 O 0.07167(4) 0.13825(4) 1.10415(4) 0.02200(18) Uani 1 1 d .
O7 O 0.29355(4) 0.09825(4) 0.77971(5) 0.02475(18) Uani 1 1 d .
O8 O 0.25721(4) -0.00366(4) 0.76763(4) 0.02098(18) Uani 1 1 d .
O9 O 0.34860(4) 0.21496(4) 0.97573(5) 0.0265(2) Uani 1 1 d .
O10 O 0.25208(4) 0.15289(4) 1.01775(4) 0.02319(19) Uani 1 1 d .
O11 O 0.27315(4) -0.04269(4) 1.62857(4) 0.0263(2) Uani 1 1 d .
O12 O 0.18849(4) -0.07423(4) 1.56234(4) 0.0273(2) Uani 1 1 d .
N1 N 0.38367(6) 0.07673(8) 1.28852(7) 0.0533(4) Uani 1 1 d .
N2 N 0.66987(5) 0.08257(5) 1.23747(6) 0.0267(2) Uani 1 1 d .
C1 C 0.11323(6) 0.14592(6) 0.82482(7) 0.0239(3) Uani 1 1 d .
C2 C 0.05293(8) 0.14034(10) 0.80018(9) 0.0514(5) Uani 1 1 d .
H2A H 0.0178 0.0994 0.8133 0.077 Uiso 1 1 calc R
H2B H 0.0542 0.1444 0.7507 0.077 Uiso 1 1 calc R
H2C H 0.0475 0.1736 0.8205 0.077 Uiso 1 1 calc R
C3 C 0.11060(6) 0.13266(6) 1.06917(6) 0.0195(2) Uani 1 1 d .
C4 C 0.12492(9) 0.08253(8) 1.09147(8) 0.0446(4) Uani 1 1 d .
H4A H 0.0927 0.0418 1.0739 0.067 Uiso 1 1 calc R
H4B H 0.1254 0.0811 1.1411 0.067 Uiso 1 1 calc R
H4C H 0.1660 0.0922 1.0738 0.067 Uiso 1 1 calc R
C5 C 0.30056(6) 0.05248(6) 0.76758(6) 0.0246(3) Uani 1 1 d .
C6 C 0.36605(7) 0.06553(8) 0.75052(10) 0.0453(4) Uani 1 1 d .
H6A H 0.3952 0.1108 0.7513 0.068 Uiso 1 1 calc R
H6B H 0.3660 0.0491 0.7053 0.068 Uiso 1 1 calc R
H6C H 0.3793 0.0451 0.7840 0.068 Uiso 1 1 calc R
C7 C 0.31011(6) 0.17704(6) 1.01866(6) 0.0234(3) Uani 1 1 d .
C8 C 0.33866(7) 0.15984(7) 1.07620(7) 0.0316(3) Uani 1 1 d .
C9 C 0.40239(8) 0.18689(10) 1.08228(9) 0.0575(5) Uani 1 1 d .
H9 H 0.4290 0.2184 1.0511 0.069 Uiso 1 1 calc R
C10 C 0.42804(8) 0.16886(12) 1.13297(10) 0.0781(8) Uani 1 1 d .
H10 H 0.4723 0.1886 1.1370 0.094 Uiso 1 1 calc R
C11 C 0.39041(7) 0.12219(10) 1.17844(9) 0.0517(5) Uani 1 1 d .
C12 C 0.32646(7) 0.09637(10) 1.17402(9) 0.0497(5) Uani 1 1 d .
H12 H 0.2998 0.0656 1.2059 0.060 Uiso 1 1 calc R
C13 C 0.30116(7) 0.11536(8) 1.12304(8) 0.0410(4) Uani 1 1 d .
H13 H 0.2570 0.0973 1.1203 0.049 Uiso 1 1 calc R
C14 C 0.41748(8) 0.10040(11) 1.23219(9) 0.0573(6) Uani 1 1 d .
C15 C 0.47450(8) 0.10263(10) 1.22197(9) 0.0568(6) Uani 1 1 d .
H15 H 0.4974 0.1195 1.1813 0.068 Uiso 1 1 calc R
C16 C 0.49740(8) 0.07980(10) 1.27211(8) 0.0510(5) Uani 1 1 d .
C17 C 0.46365(7) 0.05677(9) 1.33095(8) 0.0464(4) Uani 1 1 d .
H17 H 0.4793 0.0428 1.3669 0.056 Uiso 1 1 calc R
C18 C 0.40541(7) 0.05419(10) 1.33707(8) 0.0502(5) Uani 1 1 d .
C19 C 0.36571(7) 0.02809(9) 1.39802(8) 0.0421(4) Uani 1 1 d .
C20 C 0.39094(7) 0.03222(9) 1.46234(8) 0.0449(4) Uani 1 1 d .
H20 H 0.4351 0.0523 1.4677 0.054 Uiso 1 1 calc R
C21 C 0.35306(7) 0.00779(8) 1.51788(7) 0.0389(4) Uani 1 1 d .
H21 H 0.3711 0.0107 1.5612 0.047 Uiso 1 1 calc R
C22 C 0.28779(6) -0.02155(7) 1.51115(7) 0.0298(3) Uani 1 1 d .
C23 C 0.26252(7) -0.02538(9) 1.44734(8) 0.0442(4) Uani 1 1 d .
H23 H 0.2183 -0.0454 1.4422 0.053 Uiso 1 1 calc R
C24 C 0.30062(7) -0.00048(10) 1.39103(8) 0.0490(5) Uani 1 1 d .
H24 H 0.2826 -0.0028 1.3478 0.059 Uiso 1 1 calc R
C25 C 0.24618(6) -0.04766(6) 1.57306(6) 0.0232(3) Uani 1 1 d .
C26 C 0.55697(7) 0.08046(9) 1.26055(8) 0.0413(4) Uani 1 1 d .
C27 C 0.57841(8) 0.08116(11) 1.19544(8) 0.0545(5) Uani 1 1 d .
H27 H 0.5545 0.0807 1.1575 0.065 Uiso 1 1 calc R
C28 C 0.63536(7) 0.08259(9) 1.18572(8) 0.0431(4) Uani 1 1 d .
H28 H 0.6498 0.0836 1.1408 0.052 Uiso 1 1 calc R
C29 C 0.64897(7) 0.08136(8) 1.30014(7) 0.0361(3) Uani 1 1 d .
H29 H 0.6736 0.0816 1.3372 0.043 Uiso 1 1 calc R
C30 C 0.59352(7) 0.07983(9) 1.31373(7) 0.0415(4) Uani 1 1 d .
H30 H 0.5803 0.0784 1.3593 0.050 Uiso 1 1 calc R

loop_
_atom_site_aniso_label
_atom_site_aniso_U_11
_atom_site_aniso_U_22
_atom_site_aniso_U_33
_atom_site_aniso_U_23
_atom_site_aniso_U_13
_atom_site_aniso_U_12
Co1 0.01668(7) 0.01641(7) 0.01474(7) 0.00140(6) -0.00019(6) 0.00856(6)
Co2 0.01841(8) 0.01512(7) 0.01493(7) 0.00114(6) 0.00079(6) 0.00676(6)
Co3 0.01676(8) 0.01819(8) 0.01561(8) 0.00194(6) -0.00078(6) 0.00460(6)
O1 0.0074(3) 0.0055(3) 0.0073(3) 0.0018(3) 0.0013(3) 0.0013(3)
O2 0.0221(5) 0.0342(5) 0.0417(6) -0.0104(5) 0.0009(4) 0.0104(4)
O3 0.0288(5) 0.0274(4) 0.0199(4) -0.0034(4) -0.0043(4) 0.0176(4)
O4 0.0208(4) 0.0205(4) 0.0152(4) 0.0010(3) -0.0011(3) 0.0108(3)
O5 0.0190(4) 0.0185(4) 0.0174(4) 0.0024(3) 0.0008(3) 0.0102(3)
O6 0.0228(4) 0.0240(4) 0.0231(5) 0.0068(3) 0.0053(3) 0.0145(4)
O7 0.0174(4) 0.0221(4) 0.0302(5) -0.0036(4) 0.0029(4) 0.0064(3)
O8 0.0194(4) 0.0219(4) 0.0219(4) 0.0005(3) 0.0026(3) 0.0105(4)
O9 0.0217(4) 0.0316(5) 0.0236(5) 0.0082(4) -0.0014(4) 0.0114(4)
O10 0.0220(4) 0.0305(5) 0.0201(4) 0.0060(4) -0.0004(4) 0.0154(4)
O11 0.0195(4) 0.0392(5) 0.0176(4) 0.0063(4) 0.0027(4) 0.0127(4)
O12 0.0196(4) 0.0393(5) 0.0205(5) 0.0049(4) 0.0048(4) 0.0129(4)
N1 0.0387(7) 0.1091(12) 0.0318(7) 0.0364(8) 0.0159(6) 0.0518(8)
N2 0.0237(5) 0.0382(6) 0.0240(6) 0.0029(5) 0.0016(4) 0.0198(5)
C1 0.0252(6) 0.0256(6) 0.0243(7) -0.0007(5) -0.0033(5) 0.0153(5)
C2 0.0511(10) 0.0925(14) 0.0342(9) -0.0280(9) -0.0238(8) 0.0536(10)
C3 0.0217(6) 0.0200(6) 0.0186(6) 0.0010(5) -0.0002(5) 0.0119(5)
C4 0.0715(11) 0.0556(10) 0.0352(8) 0.0279(7) 0.0290(8) 0.0531(10)
C5 0.0189(6) 0.0263(6) 0.0252(7) -0.0010(5) 0.0039(5) 0.0087(5)
C6 0.0202(7) 0.0363(8) 0.0741(12) -0.0086(8) 0.0086(7) 0.0102(6)
C7 0.0238(6) 0.0301(7) 0.0195(6) 0.0032(5) -0.0003(5) 0.0159(6)
C8 0.0285(7) 0.0490(9) 0.0247(7) 0.0118(6) 0.0018(6) 0.0248(7)
C9 0.0311(8) 0.0922(15) 0.0469(10) 0.0380(10) 0.0085(7) 0.0291(9)
C10 0.0269(8) 0.138(2) 0.0661(13) 0.0664(14) 0.0130(8) 0.0391(11)
C11 0.0306(8) 0.0956(14) 0.0377(9) 0.0347(9) 0.0112(7) 0.0382(9)
C12 0.0314(8) 0.0912(14) 0.0360(9) 0.0363(9) 0.0143(7) 0.0377(9)
C13 0.0283(7) 0.0729(11) 0.0319(8) 0.0228(8) 0.0078(6) 0.0328(8)
C14 0.0378(9) 0.1098(16) 0.0396(10) 0.0436(10) 0.0181(7) 0.0484(11)
C15 0.0366(9) 0.1129(16) 0.0383(9) 0.0444(10) 0.0194(7) 0.0506(10)
C16 0.0372(8) 0.1000(14) 0.0342(9) 0.0326(9) 0.0139(7) 0.0481(10)
C17 0.0367(8) 0.0919(13) 0.0292(8) 0.0271(8) 0.0102(6) 0.0461(9)
C18 0.0332(8) 0.0982(14) 0.0336(9) 0.0313(9) 0.0129(7) 0.0437(9)
C19 0.0289(7) 0.0778(12) 0.0293(8) 0.0269(8) 0.0120(6) 0.0339(8)
C20 0.0232(7) 0.0782(12) 0.0308(8) 0.0201(8) 0.0067(6) 0.0235(8)
C21 0.0287(7) 0.0656(11) 0.0217(7) 0.0134(7) 0.0054(6) 0.0229(7)
C22 0.0222(6) 0.0465(8) 0.0237(7) 0.0116(6) 0.0080(5) 0.0195(6)
C23 0.0235(7) 0.0787(12) 0.0315(8) 0.0169(8) 0.0104(6) 0.0263(8)
C24 0.0323(8) 0.0984(14) 0.0219(7) 0.0200(8) 0.0080(6) 0.0368(9)
C25 0.0222(6) 0.0284(7) 0.0200(6) 0.0057(5) 0.0069(5) 0.0134(5)
C26 0.0314(8) 0.0761(12) 0.0291(8) 0.0250(8) 0.0111(6) 0.0365(8)
C27 0.0434(9) 0.1165(17) 0.0246(8) 0.0181(9) 0.0040(7) 0.0557(11)
C28 0.0325(8) 0.0843(13) 0.0220(7) 0.0077(8) 0.0035(6) 0.0363(9)
C29 0.0358(8) 0.0609(10) 0.0247(7) 0.0059(7) -0.0006(6) 0.0340(8)
C30 0.0351(8) 0.0833(12) 0.0202(7) 0.0132(7) 0.0088(6) 0.0401(9)

loop_
_atom_type_symbol
_atom_type_description
_atom_type_scat_dispersion_real
_atom_type_scat_dispersion_imag
_atom_type_scat_source
C C 0.0033 0.0016 'International Tables Vol C Tables 4.2.6.8 and 6.1.1.4'
H H 0.0000 0.0000 'International Tables Vol C Tables 4.2.6.8 and 6.1.1.4'
N N 0.0061 0.0033 'International Tables Vol C Tables 4.2.6.8 and 6.1.1.4'
O O 0.0106 0.0060 'International Tables Vol C Tables 4.2.6.8 and 6.1.1.4'
Co Co 0.3494 0.9721 'International Tables Vol C Tables 4.2.6.8 and 6.1.1.4'

loop_
_geom_angle_atom_site_label_1
_geom_angle_atom_site_label_2
_geom_angle_atom_site_label_3
_geom_angle
_geom_angle_site_symmetry_1
_geom_angle_site_symmetry_3
O6 Co1 O1 91.38(3) 6_554 .
O6 Co1 O10 94.49(4) 6_554 .
O1 Co1 O10 88.57(3) . .
O6 Co1 O5 90.26(3) 6_554 .
O1 Co1 O5 177.69(3) . .
O10 Co1 O5 92.92(8) . .
O6 Co1 O8 169.40(4) 6_554 2
O1 Co1 O8 79.49(3) . 2
O10 Co1 O8 90.70(4) . 2
O5 Co1 O8 98.72(3) . 2
O6 Co1 O4 88.78(3) 6_554 .
O1 Co1 O4 98.77(3) . .
O10 Co1 O4 171.90(3) . .
O5 Co1 O4 79.63(8) . .
O8 Co1 O4 87.31(3) 2 .
O1 Co2 O3 96.88(3) . .
O1 Co2 O12 91.66(7) . 2_554
O3 Co2 O12 90.78(4) . 2_554
O1 Co2 O4 163.96(3) . 6_554
O3 Co2 O4 92.28(3) . 6_554
O12 Co2 O4 101.39(8) 2_554 6_554
O1 Co2 O7 86.06(3) . .
O3 Co2 O7 175.96(4) . .
O12 Co2 O7 86.35(4) 2_554 .
O4 Co2 O7 85.51(3) 6_554 .
O1 Co2 O5 88.08(7) . 6_554
O3 Co2 O5 90.27(3) . 6_554
O12 Co2 O5 178.95(4) 2_554 6_554
O4 Co2 O5 78.71(8) 6_554 6_554
O7 Co2 O5 92.61(3) . 6_554
O1 Co3 O11 91.20(3) . 2_554
O1 Co3 O9 89.44(4) . .
O11 Co3 O9 179.08(4) 2_554 .
O1 Co3 N2 176.06(4) . 5_664
O11 Co3 N2 92.65(4) 2_554 5_664
O9 Co3 N2 86.71(5) . 5_664
O1 Co3 O2 88.51(3) . .
O11 Co3 O2 89.24(7) 2_554 .
O9 Co3 O2 91.44(7) . .
N2 Co3 O2 92.38(4) 5_664 .
O1 Co3 O8 78.27(3) . 2
O11 Co3 O8 90.77(7) 2_554 2
O9 Co3 O8 88.71(7) . 2
N2 Co3 O8 100.83(4) 5_664 2
O2 Co3 O8 166.78(3) . 2
Co2 O1 Co3 130.03(4) . .
Co2 O1 Co1 116.87(6) . .
Co3 O1 Co1 101.80(4) . .
Co2 O1 H1A 92.2 . .
Co3 O1 H1A 115.7 . .
Co1 O1 H1A 95.0 . .
Co3 O2 H2E 121.7 . .
Co3 O2 H2F 128.7 . .
H2E O2 H2F 107.6 . .
C1 O3 Co2 140.64(9) . .
C1 O4 Co2 134.90(9) . 2
C1 O4 Co1 125.36(8) . .
Co2 O4 Co1 96.25(8) 2 .
C3 O5 Co1 132.25(8) . .
C3 O5 Co2 126.30(8) . 2
Co1 O5 Co2 97.10(7) . 2
C3 O6 Co1 138.65(8) . 2
C5 O7 Co2 133.50(8) . .
C5 O8 Co1 126.49(8) . 6_554
C5 O8 Co3 134.22(8) . 6_554
Co1 O8 Co3 94.44(3) 6_554 6_554
C7 O9 Co3 129.56(9) . .
C7 O10 Co1 128.91(9) . .
C25 O11 Co3 132.90(9) . 6
C25 O12 Co2 135.45(9) . 6
C14 N1 C18 118.84(13) . .
C28 N2 C29 118.15(13) . .
C28 N2 Co3 119.40(10) . 3_655
C29 N2 Co3 122.38(9) . 3_655
O3 C1 O4 124.60(12) . .
O3 C1 C2 117.75(13) . .
O4 C1 C2 117.59(12) . .
C1 C2 H2A 109.5 . .
C1 C2 H2B 109.5 . .
H2A C2 H2B 109.5 . .
C1 C2 H2C 109.5 . .
H2A C2 H2C 109.5 . .
H2B C2 H2C 109.5 . .
O6 C3 O5 124.57(11) . .
O6 C3 C4 115.97(12) . .
O5 C3 C4 119.46(11) . .
C3 C4 H4A 109.5 . .
C3 C4 H4B 109.5 . .
H4A C4 H4B 109.5 . .
C3 C4 H4C 109.5 . .
H4A C4 H4C 109.5 . .
H4B C4 H4C 109.5 . .
O7 C5 O8 124.77(11) . .
O7 C5 C6 117.68(12) . .
O8 C5 C6 117.54(12) . .
C5 C6 H6A 109.5 . .
C5 C6 H6B 109.5 . .
H6A C6 H6B 109.5 . .
C5 C6 H6C 109.5 . .
H6A C6 H6C 109.5 . .
H6B C6 H6C 109.5 . .
O10 C7 O9 126.93(12) . .
O10 C7 C8 117.64(11) . .
O9 C7 C8 115.43(12) . .
C9 C8 C13 118.56(13) . .
C9 C8 C7 120.86(13) . .
C13 C8 C7 120.57(13) . .
C10 C9 C8 120.56(16) . .
C10 C9 H9 119.7 . .
C8 C9 H9 119.7 . .
C9 C10 C11 121.03(16) . .
C9 C10 H10 119.5 . .
C11 C10 H10 119.5 . .
C12 C11 C10 118.64(14) . .
C12 C11 C14 119.63(15) . .
C10 C11 C14 121.72(15) . .
C11 C12 C13 119.71(15) . .
C11 C12 H12 120.1 . .
C13 C12 H12 120.1 . .
C8 C13 C12 121.39(14) . .
C8 C13 H13 119.3 . .
C12 C13 H13 119.3 . .
N1 C14 C15 122.30(14) . .
N1 C14 C11 117.13(14) . .
C15 C14 C11 120.52(14) . .
C16 C15 C14 119.14(15) . .
C16 C15 H15 120.4 . .
C14 C15 H15 120.4 . .
C17 C16 C15 118.93(14) . .
C17 C16 C26 121.85(13) . .
C15 C16 C26 119.22(14) . .
C16 C17 C18 118.90(13) . .
C16 C17 H17 120.5 . .
C18 C17 H17 120.5 . .
N1 C18 C17 121.80(14) . .
N1 C18 C19 116.41(14) . .
C17 C18 C19 121.77(13) . .
C20 C19 C24 118.91(13) . .
C20 C19 C18 122.29(15) . .
C24 C19 C18 118.78(14) . .
C21 C20 C19 121.03(15) . .
C21 C20 H20 119.5 . .
C19 C20 H20 119.5 . .
C20 C21 C22 120.37(14) . .
C20 C21 H21 119.8 . .
C22 C21 H21 119.8 . .
C23 C22 C21 118.79(13) . .
C23 C22 C25 121.14(13) . .
C21 C22 C25 120.07(13) . .
C24 C23 C22 121.08(14) . .
C24 C23 H23 119.5 . .
C22 C23 H23 119.5 . .
C23 C24 C19 119.80(14) . .
C23 C24 H24 120.1 . .
C19 C24 H24 120.1 . .
O12 C25 O11 127.35(11) . .
O12 C25 C22 115.91(12) . .
O11 C25 C22 116.66(12) . .
C27 C26 C30 117.07(14) . .
C27 C26 C16 120.91(13) . .
C30 C26 C16 122.01(14) . .
C26 C27 C28 119.92(14) . .
C26 C27 H27 120.0 . .
C28 C27 H27 120.0 . .
N2 C28 C27 121.93(14) . .
N2 C28 H28 119.0 . .
C27 C28 H28 119.0 . .
N2 C29 C30 123.29(13) . .
N2 C29 H29 118.4 . .
C30 C29 H29 118.4 . .
C29 C30 C26 119.62(14) . .
C29 C30 H30 120.2 . .
C26 C30 H30 120.2 . .

loop_
_geom_bond_atom_site_label_1
_geom_bond_atom_site_label_2
_geom_bond_distance
_geom_bond_site_symmetry_2
Co1 O6 2.0211(19) 6_554
Co1 O1 2.0341(15) .
Co1 O10 2.0506(15) .
Co1 O5 2.0710(15) .
Co1 O8 2.122(2) 2
Co1 O4 2.1241(16) .
Co2 O1 2.0075(16) .
Co2 O3 2.0564(19) .
Co2 O12 2.0708(16) 2_554
Co2 O4 2.1059(16) 6_554
Co2 O7 2.119(2) .
Co2 O5 2.1307(16) 6_554
Co3 O1 2.0316(18) .
Co3 O11 2.0322(18) 2_554
Co3 O9 2.0359(18) .
Co3 N2 2.101(2) 5_664
Co3 O2 2.1096(17) .
Co3 O8 2.1763(17) 2
O1 H1A 0.8502 .
O2 H2E 0.8500 .
O2 H2F 0.8513 .
O3 C1 1.2447(17) .
O4 C1 1.2718(18) .
O4 Co2 2.1058(16) 2
O5 C3 1.2760(17) .
O5 Co2 2.1306(16) 2
O6 C3 1.2444(17) .
O6 Co1 2.0211(19) 2
O7 C5 1.2470(18) .
O8 C5 1.2564(19) .
O8 Co1 2.122(2) 6_554
O8 Co3 2.1765(17) 6_554
O9 C7 1.2668(17) .
O10 C7 1.2450(18) .
O11 C25 1.2550(18) .
O11 Co3 2.0323(18) 6
O12 C25 1.2510(18) .
O12 Co2 2.0708(16) 6
N1 C14 1.336(2) .
N1 C18 1.346(2) .
N2 C28 1.329(2) .
N2 C29 1.334(2) .
N2 Co3 2.101(2) 3_655
C1 C2 1.504(2) .
C2 H2A 0.9800 .
C2 H2B 0.9800 .
C2 H2C 0.9800 .
C3 C4 1.510(2) .
C4 H4A 0.9800 .
C4 H4B 0.9800 .
C4 H4C 0.9800 .
C5 C6 1.518(2) .
C6 H6A 0.9800 .
C6 H6B 0.9800 .
C6 H6C 0.9800 .
C7 C8 1.504(2) .
C8 C9 1.371(2) .
C8 C13 1.378(2) .
C9 C10 1.371(2) .
C9 H9 0.9500 .
C10 C11 1.386(3) .
C10 H10 0.9500 .
C11 C12 1.376(2) .
C11 C14 1.489(2) .
C12 C13 1.383(2) .
C12 H12 0.9500 .
C13 H13 0.9500 .
C14 C15 1.394(2) .
C15 C16 1.390(2) .
C15 H15 0.9500 .
C16 C17 1.375(2) .
C16 C26 1.478(2) .
C17 C18 1.410(2) .
C17 H17 0.9500 .
C18 C19 1.479(2) .
C19 C20 1.394(2) .
C19 C24 1.400(2) .
C20 C21 1.369(2) .
C20 H20 0.9500 .
C21 C22 1.402(2) .
C21 H21 0.9500 .
C22 C23 1.387(2) .
C22 C25 1.516(2) .
C23 C24 1.384(2) .
C23 H23 0.9500 .
C24 H24 0.9500 .
C26 C27 1.386(3) .
C26 C30 1.388(2) .
C27 C28 1.400(2) .
C27 H27 0.9500 .
C28 H28 0.9500 .
C29 C30 1.375(2) .
C29 H29 0.9500 .
C30 H30 0.9500 .

loop_
_platon_squeeze_void_nr
_platon_squeeze_void_average_x
_platon_squeeze_void_average_y
_platon_squeeze_void_average_z
_platon_squeeze_void_volume
_platon_squeeze_void_count_electrons
_platon_squeeze_void_content
1 -0.039 0.717 0.021 6708 1437 ' '
